data_1520445
loop_
_publ_author_name
'Maeda, Chihiro'
'Todaka, Takumi'
'Ema, Tadashi'

_publ_section_title
;
 Carbazole-Based Boron Dipyrromethenes (BODIPYs): Facile Synthesis,
 Structures, and Fine-Tunable Optical Properties.
;
_journal_issue 12
_journal_name_full 'Organic letters'
_journal_page_first 3090
_journal_page_last 3093
_journal_paper_doi 10.1021/acs.orglett.5b01363
_journal_volume 17
_journal_year 2015
_chemical_formula_moiety 'C23 H18 B F2 N3'
_chemical_formula_sum 'C23 H18 B F2 N3'
_chemical_formula_weight 385.21
_chemical_name_systematic
; 
 ? 
;
_space_group_IT_number 14
_symmetry_cell_setting monoclinic
_symmetry_Int_Tables_number 14
_symmetry_space_group_name_Hall '-P 2yn'
_symmetry_space_group_name_H-M 'P 1 21/n 1'
_atom_sites_solution_hydrogens geom
_atom_sites_solution_primary direct
_atom_sites_solution_secondary difmap
_audit_creation_method SHELXL-97
_cell_angle_alpha 90.00
_cell_angle_beta 100.795(8)
_cell_angle_gamma 90.00
_cell_formula_units_Z 4
_cell_length_a 9.594(2)
_cell_length_b 8.7428(17)
_cell_length_c 21.526(6)
_cell_measurement_reflns_used 1805
_cell_measurement_temperature 93(2)
_cell_measurement_theta_max 68.3
_cell_measurement_theta_min 25.3
_cell_volume 1773.6(7)
_computing_structure_refinement 'SHELXL-97 (Sheldrick, 1997)'
_computing_structure_solution 'SHELXS-97 (Sheldrick, 1990)'
_diffrn_ambient_temperature 93(2)
_diffrn_detector_area_resol_mean 5.814
_diffrn_measured_fraction_theta_full 0.995
_diffrn_measured_fraction_theta_max 0.995
_diffrn_measurement_device_type 'Rigaku XtaLAB P200'
_diffrn_measurement_method \w
_diffrn_radiation_monochromator graphite
_diffrn_radiation_source 'fine-focus sealed tube'
_diffrn_radiation_type CuK\a
_diffrn_radiation_wavelength 1.54187
_diffrn_reflns_av_R_equivalents 0.0282
_diffrn_reflns_av_sigmaI/netI 0.0175
_diffrn_reflns_limit_h_max 11
_diffrn_reflns_limit_h_min -11
_diffrn_reflns_limit_k_max 10
_diffrn_reflns_limit_k_min -10
_diffrn_reflns_limit_l_max 25
_diffrn_reflns_limit_l_min -23
_diffrn_reflns_number 17445
_diffrn_reflns_theta_full 66.00
_diffrn_reflns_theta_max 66.00
_diffrn_reflns_theta_min 6.57
_exptl_absorpt_coefficient_mu 0.820
_exptl_absorpt_correction_T_max 0.9298
_exptl_absorpt_correction_T_min 0.7910
_exptl_absorpt_correction_type multi-scan
_exptl_absorpt_process_details 'REQAB (Rigaku, 1998)'
_exptl_crystal_colour yellow
_exptl_crystal_density_diffrn 1.443
_exptl_crystal_density_method 'not measured'
_exptl_crystal_description prism
_exptl_crystal_F_000 800
_exptl_crystal_size_max 0.30
_exptl_crystal_size_mid 0.22
_exptl_crystal_size_min 0.09
_refine_diff_density_max 0.203
_refine_diff_density_min -0.206
_refine_diff_density_rms 0.039
_refine_ls_extinction_method none
_refine_ls_goodness_of_fit_ref 1.000
_refine_ls_hydrogen_treatment constr
_refine_ls_matrix_type full
_refine_ls_number_parameters 264
_refine_ls_number_reflns 3076
_refine_ls_number_restraints 0
_refine_ls_restrained_S_all 1.000
_refine_ls_R_factor_all 0.0329
_refine_ls_R_factor_gt 0.0314
_refine_ls_shift/su_max 0.001
_refine_ls_shift/su_mean 0.000
_refine_ls_structure_factor_coef Fsqd
_refine_ls_weighting_details 'calc w=1/[\s^2^(Fo^2^)+(0.0554P)^2^+0.5569P] where P=(Fo^2^+2Fc^2^)/3'
_refine_ls_weighting_scheme calc
_refine_ls_wR_factor_gt 0.0858
_refine_ls_wR_factor_ref 0.0876
_reflns_number_gt 2916
_reflns_number_total 3076
_reflns_threshold_expression >2sigma(I)
_cod_data_source_file ol5b01363_si_002.cif
_cod_data_source_block 40705c2
_cod_depositor_comments 'Adding full bibliography for 1520439--1520445.cif.'
_cod_original_cell_volume 1773.5(7)
_cod_original_sg_symbol_H-M 'P 21/n '
_cod_database_code 1520445

loop_
_symmetry_equiv_pos_as_xyz
'x, y, z'
'-x+1/2, y+1/2, -z+1/2'
'-x, -y, -z'
'x-1/2, -y-1/2, z-1/2'

loop_
_atom_site_label
_atom_site_type_symbol
_atom_site_fract_x
_atom_site_fract_y
_atom_site_fract_z
_atom_site_U_iso_or_equiv
_atom_site_adp_type
_atom_site_occupancy
_atom_site_symmetry_multiplicity
_atom_site_calc_flag
_atom_site_refinement_flags
F1 F 0.93383(7) 0.20584(7) 0.10466(3) 0.02186(18) Uani 1 1 d .
F2 F 0.87201(6) 0.42399(8) 0.05006(3) 0.02192(18) Uani 1 1 d .
C10 C 1.40584(12) 0.55779(13) 0.15362(6) 0.0209(3) Uani 1 1 d .
H1 H 1.4813 0.5514 0.1308 0.025 Uiso 1 1 calc R
N1 N 1.03556(10) 0.44117(11) 0.14999(4) 0.0178(2) Uani 1 1 d .
N2 N 1.11367(10) 0.32854(10) 0.05592(4) 0.0174(2) Uani 1 1 d .
N3 N 0.93543(10) 0.12914(11) -0.08628(4) 0.0187(2) Uani 1 1 d .
C11 C 1.27746(12) 0.48224(13) 0.13050(5) 0.0186(2) Uani 1 1 d .
C21 C 0.97809(12) 0.18009(12) -0.02823(5) 0.0181(2) Uani 1 1 d .
H2 H 0.9086 0.1755 -0.0021 0.022 Uiso 1 1 calc R
C16 C 1.10901(12) 0.23977(12) 0.00112(5) 0.0179(2) Uani 1 1 d .
C14 C 1.33678(12) 0.32451(13) 0.03516(5) 0.0188(2) Uani 1 1 d .
C12 C 1.17008(12) 0.50094(12) 0.16594(5) 0.0177(2) Uani 1 1 d .
C8 C 1.31854(12) 0.65228(13) 0.24572(6) 0.0215(3) Uani 1 1 d .
H3 H 1.3342 0.7074 0.2844 0.026 Uiso 1 1 calc R
C7 C 1.18881(12) 0.57980(12) 0.22388(5) 0.0191(2) Uani 1 1 d .
C17 C 1.48428(12) 0.33475(13) 0.03746(6) 0.0220(3) Uani 1 1 d .
H4 H 1.5417 0.3972 0.0682 0.026 Uiso 1 1 calc R
C19 C 1.45951(13) 0.15721(15) -0.04979(6) 0.0277(3) Uani 1 1 d .
H5 H 1.5030 0.1002 -0.0785 0.033 Uiso 1 1 calc R
C9 C 1.42439(12) 0.64215(13) 0.20966(6) 0.0226(3) Uani 1 1 d .
H6 H 1.5117 0.6941 0.2235 0.027 Uiso 1 1 calc R
C1 C 0.96455(12) 0.47980(13) 0.19871(5) 0.0186(2) Uani 1 1 d .
C2 C 0.82567(12) 0.44412(14) 0.20445(6) 0.0219(3) Uani 1 1 d .
H7 H 0.7650 0.3878 0.1726 0.026 Uiso 1 1 calc R
C18 C 1.54378(13) 0.25306(15) -0.00547(6) 0.0264(3) Uani 1 1 d .
H8 H 1.6426 0.2614 -0.0052 0.032 Uiso 1 1 calc R
C4 C 0.86729(13) 0.57967(14) 0.30483(6) 0.0247(3) Uani 1 1 d .
H9 H 0.8323 0.6130 0.3410 0.030 Uiso 1 1 calc R
C13 C 1.24624(11) 0.38455(13) 0.07517(5) 0.0176(2) Uani 1 1 d .
C15 C 1.25075(12) 0.23238(13) -0.01109(5) 0.0192(2) Uani 1 1 d .
C22 C 0.79664(12) 0.05654(14) -0.10414(6) 0.0225(3) Uani 1 1 d .
H10 H 0.7523 0.0476 -0.0668 0.034 Uiso 1 1 calc R
H11 H 0.8082 -0.0455 -0.1213 0.034 Uiso 1 1 calc R
H12 H 0.7363 0.1188 -0.1363 0.034 Uiso 1 1 calc R
C20 C 1.31593(13) 0.14403(14) -0.05253(6) 0.0240(3) Uani 1 1 d .
H13 H 1.2611 0.0763 -0.0819 0.029 Uiso 1 1 calc R
C5 C 1.00463(13) 0.61663(13) 0.29881(6) 0.0226(3) Uani 1 1 d .
H14 H 1.0635 0.6760 0.3302 0.027 Uiso 1 1 calc R
C6 C 1.05508(12) 0.56498(13) 0.24559(5) 0.0195(3) Uani 1 1 d .
C3 C 0.77936(12) 0.49376(14) 0.25824(6) 0.0244(3) Uani 1 1 d .
H15 H 0.6860 0.4690 0.2637 0.029 Uiso 1 1 calc R
C23 C 1.01252(12) 0.14689(14) -0.13817(5) 0.0220(3) Uani 1 1 d .
H16 H 1.0814 0.2303 -0.1284 0.033 Uiso 1 1 calc R
H17 H 0.9455 0.1707 -0.1772 0.033 Uiso 1 1 calc R
H18 H 1.0625 0.0516 -0.1438 0.033 Uiso 1 1 calc R
B1 B 0.98200(13) 0.35132(14) 0.09000(6) 0.0174(3) Uani 1 1 d .

loop_
_atom_site_aniso_label
_atom_site_aniso_U_11
_atom_site_aniso_U_22
_atom_site_aniso_U_33
_atom_site_aniso_U_23
_atom_site_aniso_U_13
_atom_site_aniso_U_12
F1 0.0236(3) 0.0186(3) 0.0242(4) -0.0001(3) 0.0066(3) -0.0038(3)
F2 0.0183(3) 0.0251(4) 0.0212(4) 0.0006(3) 0.0005(3) 0.0036(3)
C10 0.0180(5) 0.0185(6) 0.0258(6) 0.0002(5) 0.0032(5) 0.0002(4)
N1 0.0168(4) 0.0180(5) 0.0185(5) 0.0007(4) 0.0032(4) -0.0002(4)
N2 0.0169(5) 0.0165(5) 0.0182(5) 0.0009(4) 0.0020(4) 0.0001(4)
N3 0.0189(5) 0.0180(5) 0.0189(5) -0.0001(4) 0.0024(4) 0.0005(4)
C11 0.0192(5) 0.0159(5) 0.0200(6) 0.0022(4) 0.0018(4) 0.0012(4)
C21 0.0188(5) 0.0158(5) 0.0199(6) 0.0007(4) 0.0038(4) 0.0021(4)
C16 0.0198(5) 0.0160(5) 0.0179(6) 0.0001(4) 0.0036(4) 0.0011(4)
C14 0.0191(5) 0.0164(5) 0.0207(6) 0.0027(4) 0.0030(4) 0.0003(4)
C12 0.0177(5) 0.0146(5) 0.0198(6) 0.0025(4) 0.0012(4) 0.0009(4)
C8 0.0247(6) 0.0167(5) 0.0208(6) -0.0007(4) -0.0017(5) 0.0015(4)
C7 0.0219(6) 0.0150(5) 0.0192(6) 0.0019(4) 0.0010(4) 0.0024(4)
C17 0.0195(6) 0.0212(6) 0.0250(6) 0.0006(5) 0.0033(5) -0.0011(4)
C19 0.0234(6) 0.0313(7) 0.0297(7) -0.0053(5) 0.0086(5) 0.0037(5)
C9 0.0192(6) 0.0188(6) 0.0277(7) -0.0003(5) -0.0008(5) -0.0013(4)
C1 0.0209(5) 0.0156(5) 0.0194(6) 0.0038(4) 0.0039(4) 0.0033(4)
C2 0.0209(6) 0.0215(6) 0.0228(6) 0.0027(5) 0.0030(5) 0.0014(4)
C18 0.0179(5) 0.0297(6) 0.0323(7) -0.0013(5) 0.0066(5) 0.0008(5)
C4 0.0304(6) 0.0236(6) 0.0218(6) 0.0033(5) 0.0091(5) 0.0074(5)
C13 0.0169(5) 0.0158(5) 0.0195(6) 0.0035(4) 0.0021(4) 0.0001(4)
C15 0.0195(5) 0.0179(6) 0.0201(6) 0.0026(4) 0.0030(4) 0.0002(4)
C22 0.0191(6) 0.0239(6) 0.0230(6) -0.0014(5) 0.0004(5) -0.0004(5)
C20 0.0223(6) 0.0244(6) 0.0250(6) -0.0041(5) 0.0032(5) 0.0010(5)
C5 0.0281(6) 0.0187(6) 0.0199(6) 0.0010(5) 0.0020(5) 0.0043(5)
C6 0.0227(6) 0.0158(5) 0.0193(6) 0.0031(4) 0.0023(5) 0.0025(4)
C3 0.0227(6) 0.0252(6) 0.0265(7) 0.0050(5) 0.0080(5) 0.0040(5)
C23 0.0241(6) 0.0233(6) 0.0185(6) 0.0040(5) 0.0040(5) 0.0014(5)
B1 0.0164(6) 0.0165(6) 0.0193(7) 0.0005(5) 0.0034(5) 0.0003(5)

loop_
_atom_type_symbol
_atom_type_description
_atom_type_scat_dispersion_real
_atom_type_scat_dispersion_imag
_atom_type_scat_source
C C 0.0181 0.0091 'International Tables Vol C Tables 4.2.6.8 and 6.1.1.4'
H H 0.0000 0.0000 'International Tables Vol C Tables 4.2.6.8 and 6.1.1.4'
B B 0.0090 0.0039 'International Tables Vol C Tables 4.2.6.8 and 6.1.1.4'
F F 0.0727 0.0534 'International Tables Vol C Tables 4.2.6.8 and 6.1.1.4'
N N 0.0311 0.0180 'International Tables Vol C Tables 4.2.6.8 and 6.1.1.4'

loop_
_geom_angle_atom_site_label_1
_geom_angle_atom_site_label_2
_geom_angle_atom_site_label_3
_geom_angle
C9 C10 C11 121.07(11)
C12 N1 C1 106.73(9)
C12 N1 B1 124.19(9)
C1 N1 B1 129.07(9)
C13 N2 C16 109.69(9)
C13 N2 B1 126.62(10)
C16 N2 B1 123.64(9)
C21 N3 C23 125.33(10)
C21 N3 C22 120.18(9)
C23 N3 C22 114.37(9)
C12 C11 C10 115.94(11)
C12 C11 C13 117.12(10)
C10 C11 C13 126.91(10)
N3 C21 C16 130.42(11)
C21 C16 N2 118.05(10)
C21 C16 C15 134.70(11)
N2 C16 C15 107.25(9)
C17 C14 C15 120.58(11)
C17 C14 C13 132.34(11)
C15 C14 C13 106.94(10)
N1 C12 C11 124.81(11)
N1 C12 C7 111.46(10)
C11 C12 C7 123.70(11)
C9 C8 C7 118.71(11)
C8 C7 C12 118.58(11)
C8 C7 C6 135.86(11)
C12 C7 C6 105.53(10)
C18 C17 C14 118.97(11)
C20 C19 C18 121.61(12)
C8 C9 C10 121.81(11)
N1 C1 C2 128.39(11)
N1 C1 C6 110.05(10)
C2 C1 C6 121.55(11)
C3 C2 C1 117.70(11)
C17 C18 C19 120.51(11)
C5 C4 C3 120.88(11)
N2 C13 C14 108.92(10)
N2 C13 C11 120.14(10)
C14 C13 C11 130.86(10)
C20 C15 C14 119.07(11)
C20 C15 C16 133.48(11)
C14 C15 C16 107.02(10)
C19 C20 C15 119.13(11)
C4 C5 C6 118.81(11)
C5 C6 C1 119.59(11)
C5 C6 C7 134.19(11)
C1 C6 C7 106.22(10)
C2 C3 C4 121.45(11)
F2 B1 F1 108.03(9)
F2 B1 N1 112.85(9)
F1 B1 N1 110.47(10)
F2 B1 N2 110.52(10)
F1 B1 N2 108.24(9)
N1 B1 N2 106.64(9)

loop_
_geom_bond_atom_site_label_1
_geom_bond_atom_site_label_2
_geom_bond_distance
F1 B1 1.4091(14)
F2 B1 1.3843(14)
C10 C9 1.3966(17)
C10 C11 1.4041(16)
N1 C12 1.3749(15)
N1 C1 1.3948(15)
N1 B1 1.5166(16)
N2 C13 1.3534(14)
N2 C16 1.4058(15)
N2 B1 1.5876(16)
N3 C21 1.3174(15)
N3 C23 1.4588(15)
N3 C22 1.4601(15)
C11 C12 1.4017(16)
C11 C13 1.4505(16)
C21 C16 1.3970(16)
C16 C15 1.4339(16)
C14 C17 1.4096(16)
C14 C15 1.4190(16)
C14 C13 1.4323(16)
C12 C7 1.4068(17)
C8 C9 1.3917(18)
C8 C7 1.3973(17)
C7 C6 1.4510(17)
C17 C18 1.3737(18)
C19 C20 1.3725(18)
C19 C18 1.4061(18)
C1 C2 1.3962(16)
C1 C6 1.4139(17)
C2 C3 1.3852(18)
C4 C5 1.3861(18)
C4 C3 1.4016(18)
C15 C20 1.4114(17)
C5 C6 1.3995(17)

loop_
_geom_torsion_atom_site_label_1
_geom_torsion_atom_site_label_2
_geom_torsion_atom_site_label_3
_geom_torsion_atom_site_label_4
_geom_torsion
C9 C10 C11 C12 1.79(16)
C9 C10 C11 C13 -176.45(11)
C23 N3 C21 C16 -10.72(19)
C22 N3 C21 C16 173.44(11)
N3 C21 C16 N2 160.43(11)
N3 C21 C16 C15 -20.0(2)
C13 N2 C16 C21 -175.97(10)
B1 N2 C16 C21 6.16(15)
C13 N2 C16 C15 4.37(12)
B1 N2 C16 C15 -173.50(9)
C1 N1 C12 C11 177.32(10)
B1 N1 C12 C11 -2.62(17)
C1 N1 C12 C7 -0.68(12)
B1 N1 C12 C7 179.38(10)
C10 C11 C12 N1 177.49(10)
C13 C11 C12 N1 -4.09(16)
C10 C11 C12 C7 -4.74(16)
C13 C11 C12 C7 173.69(10)
C9 C8 C7 C12 -0.69(16)
C9 C8 C7 C6 -178.74(12)
N1 C12 C7 C8 -177.70(9)
C11 C12 C7 C8 4.27(16)
N1 C12 C7 C6 0.89(12)
C11 C12 C7 C6 -177.14(10)
C15 C14 C17 C18 -0.55(17)
C13 C14 C17 C18 174.60(12)
C7 C8 C9 C10 -2.10(17)
C11 C10 C9 C8 1.53(18)
C12 N1 C1 C2 -179.51(11)
B1 N1 C1 C2 0.42(19)
C12 N1 C1 C6 0.18(12)
B1 N1 C1 C6 -179.88(10)
N1 C1 C2 C3 179.00(11)
C6 C1 C2 C3 -0.66(17)
C14 C17 C18 C19 -1.87(18)
C20 C19 C18 C17 1.2(2)
C16 N2 C13 C14 -3.93(12)
B1 N2 C13 C14 173.87(10)
C16 N2 C13 C11 179.01(9)
B1 N2 C13 C11 -3.19(16)
C17 C14 C13 N2 -173.72(12)
C15 C14 C13 N2 1.91(12)
C17 C14 C13 C11 2.9(2)
C15 C14 C13 C11 178.55(11)
C12 C11 C13 N2 6.75(15)
C10 C11 C13 N2 -175.02(10)
C12 C11 C13 C14 -169.58(11)
C10 C11 C13 C14 8.7(2)
C17 C14 C15 C20 3.63(17)
C13 C14 C15 C20 -172.62(10)
C17 C14 C15 C16 177.03(10)
C13 C14 C15 C16 0.77(12)
C21 C16 C15 C20 -10.6(2)
N2 C16 C15 C20 168.96(12)
C21 C16 C15 C14 177.35(12)
N2 C16 C15 C14 -3.07(12)
C18 C19 C20 C15 1.9(2)
C14 C15 C20 C19 -4.27(17)
C16 C15 C20 C19 -175.56(12)
C3 C4 C5 C6 -0.79(17)
C4 C5 C6 C1 1.43(16)
C4 C5 C6 C7 -179.63(12)
N1 C1 C6 C5 179.56(10)
C2 C1 C6 C5 -0.72(17)
N1 C1 C6 C7 0.35(12)
C2 C1 C6 C7 -179.93(10)
C8 C7 C6 C5 -1.6(2)
C12 C7 C6 C5 -179.77(12)
C8 C7 C6 C1 177.49(12)
C12 C7 C6 C1 -0.73(12)
C1 C2 C3 C4 1.33(17)
C5 C4 C3 C2 -0.63(18)
C12 N1 B1 F2 -115.91(11)
C1 N1 B1 F2 64.16(15)
C12 N1 B1 F1 123.03(10)
C1 N1 B1 F1 -56.90(15)
C12 N1 B1 N2 5.62(14)
C1 N1 B1 N2 -174.30(10)
C13 N2 B1 F2 120.21(11)
C16 N2 B1 F2 -62.28(13)
C13 N2 B1 F1 -121.66(11)
C16 N2 B1 F1 55.85(13)
C13 N2 B1 N1 -2.79(15)
C16 N2 B1 N1 174.72(9)
